data_4512241
loop_
_publ_author_name
'Li, Bo'
'Dong, Ming-Ming'
'Fan, Hui-Tao'
'Feng, Chao-Qiang'
'Zang, Shuang-Quan'
'Wang, Li-Ya'

_publ_section_title
;
 Halogen&#x00B7;&#x00B7;&#x00B7;Halogen Interactions in the Assembly of
 High-Dimensional Supramolecular Coordination Polymers Based on
 3,5-Diiodobenzoic Acid
;
_journal_issue 12
_journal_name_full 'Crystal Growth &amp; Design'
_journal_page_first 6325
_journal_paper_doi 10.1021/cg501073e
_journal_volume 14
_journal_year 2014
_chemical_formula_moiety 'C52 H32 I12 Mn3 N4 O12'
_chemical_formula_sum 'C52 H32 I12 Mn3 N4 O12'
_chemical_formula_weight 2592.44
_chemical_name_systematic
; 
 ? 
;
_space_group_IT_number 2
_symmetry_cell_setting triclinic
_symmetry_space_group_name_Hall '-P 1'
_symmetry_space_group_name_H-M 'P -1'
_atom_sites_solution_hydrogens geom
_atom_sites_solution_primary direct
_atom_sites_solution_secondary difmap
_audit_creation_method SHELXL-97
_cell_angle_alpha 100.453(6)
_cell_angle_beta 96.867(6)
_cell_angle_gamma 108.149(6)
_cell_formula_units_Z 1
_cell_length_a 9.4750(6)
_cell_length_b 12.2744(8)
_cell_length_c 16.1660(11)
_cell_measurement_reflns_used 4714
_cell_measurement_temperature 293(2)
_cell_measurement_theta_max 29.2500
_cell_measurement_theta_min 2.8475
_cell_volume 1725.4(2)
_computing_cell_refinement 'APEX 2'
_computing_data_collection 'APEX 2(Bruker, 2009)'
_computing_data_reduction 'SAINT(Bruker, 2009)'
_computing_molecular_graphics 'SHELXTL(Bruker, 2009)'
_computing_publication_material SHELXTL
_computing_structure_refinement 'SHELXL-97 (Sheldrick, 1997)'
_computing_structure_solution 'SHELXS-97 (Sheldrick, 1990)'
_diffrn_ambient_temperature 293(2)
_diffrn_measured_fraction_theta_full 0.998
_diffrn_measured_fraction_theta_max 0.998
_diffrn_measurement_device_type 'Bruker Smart APEX II CCD area detector'
_diffrn_measurement_method 'phi and omega scans'
_diffrn_radiation_monochromator graphite
_diffrn_radiation_source 'fine-focus sealed tube'
_diffrn_radiation_type MoK\a
_diffrn_radiation_wavelength 0.71073
_diffrn_reflns_av_R_equivalents 0.0279
_diffrn_reflns_av_sigmaI/netI 0.0459
_diffrn_reflns_limit_h_max 11
_diffrn_reflns_limit_h_min -10
_diffrn_reflns_limit_k_max 14
_diffrn_reflns_limit_k_min -14
_diffrn_reflns_limit_l_max 18
_diffrn_reflns_limit_l_min -19
_diffrn_reflns_number 11224
_diffrn_reflns_theta_full 25.00
_diffrn_reflns_theta_max 25.00
_diffrn_reflns_theta_min 2.85
_exptl_absorpt_coefficient_mu 5.964
_exptl_absorpt_correction_T_max 0.3970
_exptl_absorpt_correction_T_min 0.3673
_exptl_absorpt_correction_type multi-scan
_exptl_absorpt_process_details 'SADABS(Bruker, 2009)'
_exptl_crystal_colour yellow
_exptl_crystal_density_diffrn 2.495
_exptl_crystal_density_method 'not measured'
_exptl_crystal_description block
_exptl_crystal_F_000 1179
_exptl_crystal_size_max 0.21
_exptl_crystal_size_mid 0.20
_exptl_crystal_size_min 0.19
_refine_diff_density_max 1.796
_refine_diff_density_min -2.221
_refine_diff_density_rms 0.161
_refine_ls_extinction_method none
_refine_ls_goodness_of_fit_ref 1.039
_refine_ls_hydrogen_treatment constr
_refine_ls_matrix_type full
_refine_ls_number_parameters 363
_refine_ls_number_reflns 6064
_refine_ls_number_restraints 597
_refine_ls_restrained_S_all 1.007
_refine_ls_R_factor_all 0.0647
_refine_ls_R_factor_gt 0.0466
_refine_ls_shift/su_max 0.000
_refine_ls_shift/su_mean 0.000
_refine_ls_structure_factor_coef Fsqd
_refine_ls_weighting_details 'calc w=1/[\s^2^(Fo^2^)+(0.0800P)^2^+0.0000P] where P=(Fo^2^+2Fc^2^)/3'
_refine_ls_weighting_scheme calc
_refine_ls_wR_factor_gt 0.1260
_refine_ls_wR_factor_ref 0.1378
_reflns_number_gt 4734
_reflns_number_total 6064
_reflns_threshold_expression >2sigma(I)
_cod_data_source_file cg501073e_si_002.cif
_cod_data_source_block 8
_cod_depositor_comments 'Adding full bibliography for 4512233--4512241.cif.'
_cod_database_code 4512241

loop_
_symmetry_equiv_pos_as_xyz
'x, y, z'
'-x, -y, -z'

loop_
_atom_site_label
_atom_site_type_symbol
_atom_site_fract_x
_atom_site_fract_y
_atom_site_fract_z
_atom_site_U_iso_or_equiv
_atom_site_adp_type
_atom_site_occupancy
_atom_site_symmetry_multiplicity
_atom_site_calc_flag
_atom_site_refinement_flags
_atom_site_disorder_assembly
_atom_site_disorder_group
C3 C 0.8328(9) 0.2447(7) 0.1994(5) 0.0415(15) Uani 1 1 d U . .
C5 C 0.6243(9) 0.3015(7) 0.2332(5) 0.0438(11) Uani 1 1 d U . .
Mn1 Mn 0.5000 0.0000 0.5000 0.0294(3) Uani 1 2 d S . .
Mn2 Mn 0.80487(11) -0.07606(9) 0.44301(6) 0.0284(2) Uani 1 1 d U . .
N1 N 0.7785(8) -0.2363(6) 0.4910(6) 0.063(2) Uani 1 1 d U . .
N2 N 0.8166(10) -0.3771(7) 0.5456(6) 0.080(3) Uani 1 1 d U . .
O1 O 0.6014(5) 0.1183(4) 0.4264(3) 0.0294(3) Uani 1 1 d U . .
O2 O 0.8027(5) 0.0729(5) 0.3975(3) 0.0453(13) Uani 1 1 d . . .
O3 O 0.4794(6) 0.1417(4) 0.5909(3) 0.0449(10) Uani 1 1 d . . .
O4 O 0.3396(6) 0.1880(6) 0.6814(4) 0.0578(16) Uani 1 1 d . . .
O5 O 0.7236(5) -0.0001(4) 0.5680(3) 0.0284(2) Uani 1 1 d U . .
O6 O 0.9671(5) 0.0386(5) 0.5796(3) 0.0392(12) Uani 1 1 d . . .
C1 C 0.7153(8) 0.1875(6) 0.3152(5) 0.0360(14) Uani 1 1 d U . .
C2 C 0.8229(8) 0.1863(7) 0.2651(5) 0.0415(15) Uani 1 1 d U A .
H2 H 0.8891 0.1460 0.2755 0.050 Uiso 1 1 calc R . .
C4 C 0.7304(9) 0.3034(7) 0.1813(5) 0.0491(17) Uani 1 1 d U . .
H4 H 0.7342 0.3417 0.1365 0.059 Uiso 1 1 calc R . .
C6 C 0.6155(9) 0.2441(7) 0.3003(5) 0.0438(11) Uani 1 1 d U A .
H6 H 0.5428 0.2445 0.3341 0.053 Uiso 1 1 calc R . .
C7 C 0.7049(8) 0.1200(6) 0.3855(5) 0.0355(14) Uani 1 1 d U A .
C8 C 0.6083(8) 0.2694(6) 0.7267(5) 0.0374(14) Uani 1 1 d U . .
C9 C 0.5948(8) 0.3221(6) 0.8061(4) 0.0364(14) Uani 1 1 d U . .
H9 H 0.5002 0.3134 0.8201 0.044 Uiso 1 1 calc R . .
C10 C 0.7258(8) 0.3889(6) 0.8650(5) 0.0390(14) Uani 1 1 d U . .
C11 C 0.8672(9) 0.4026(6) 0.8454(5) 0.0398(15) Uani 1 1 d U . .
H11 H 0.9539 0.4455 0.8865 0.048 Uiso 1 1 calc R . .
C12 C 0.8782(8) 0.3517(6) 0.7639(5) 0.0374(13) Uani 1 1 d U . .
C13 C 0.7505(8) 0.2847(6) 0.7038(5) 0.0378(13) Uani 1 1 d U . .
H13 H 0.7582 0.2503 0.6490 0.045 Uiso 1 1 calc R . .
C14 C 0.4654(9) 0.1956(7) 0.6613(5) 0.0449(10) Uani 1 1 d U . .
C15 C 0.8672(7) 0.0419(6) 0.7092(4) 0.0289(12) Uani 1 1 d U . .
C16 C 0.7368(8) 0.0250(6) 0.7446(4) 0.0323(12) Uani 1 1 d U A .
H16 H 0.6424 0.0040 0.7100 0.039 Uiso 1 1 calc R . .
C17 C 0.7520(8) 0.0405(6) 0.8325(4) 0.0344(13) Uani 1 1 d U . .
C18 C 0.8909(8) 0.0725(6) 0.8854(4) 0.0368(14) Uani 1 1 d U A .
H18 H 0.8994 0.0826 0.9444 0.044 Uiso 1 1 calc R . .
C19 C 1.0174(8) 0.0892(6) 0.8473(4) 0.0327(13) Uani 1 1 d U . .
C20 C 1.0078(8) 0.0729(6) 0.7605(4) 0.0315(13) Uani 1 1 d U A .
H20 H 1.0941 0.0825 0.7365 0.038 Uiso 1 1 calc R . .
C21 C 0.8513(8) 0.0270(6) 0.6140(4) 0.0320(13) Uani 1 1 d U A .
C22 C 0.8742(12) -0.2740(8) 0.5287(6) 0.0644(18) Uani 1 1 d U A .
H22 H 0.9773 -0.2311 0.5429 0.077 Uiso 1 1 calc R . .
C23 C 0.673(3) -0.384(2) 0.5541(15) 0.0767(18) Uani 0.469(10) 1 d PU A 1
H23 H 0.6038 -0.4407 0.5745 0.092 Uiso 0.469(10) 1 calc PR A 1
C24 C 0.652(3) -0.2894(19) 0.5257(14) 0.0725(19) Uani 0.469(10) 1 d PU A 1
H24 H 0.5687 -0.2650 0.5290 0.087 Uiso 0.469(10) 1 calc PR A 1
C23' C 0.685(2) -0.4363(19) 0.4760(13) 0.0767(18) Uani 0.531(10) 1 d PU A 2
H23' H 0.6335 -0.5168 0.4568 0.092 Uiso 0.531(10) 1 calc PR A 2
C24' C 0.656(2) -0.3472(17) 0.4454(13) 0.0725(19) Uani 0.531(10) 1 d PU A 2
H24' H 0.5749 -0.3548 0.4038 0.087 Uiso 0.531(10) 1 calc PR A 2
C25 C 0.8952(12) -0.4471(9) 0.5870(6) 0.0741(18) Uani 1 1 d DU A .
H25A H 0.8311 -0.4903 0.6212 0.089 Uiso 1 1 calc R B 1
H25B H 0.9880 -0.3943 0.6248 0.089 Uiso 1 1 calc R B 1
C26 C 0.932(2) -0.5335(14) 0.5196(9) 0.0776(19) Uani 0.690(19) 1 d PDU . 1
H26A H 0.8436 -0.5741 0.4744 0.093 Uiso 0.690(19) 1 calc PR . 1
H26B H 0.9569 -0.5920 0.5456 0.093 Uiso 0.690(19) 1 calc PR . 1
C26' C 1.025(3) -0.464(4) 0.544(2) 0.0776(19) Uani 0.310(19) 1 d PDU . 2
H26C H 1.0941 -0.3873 0.5431 0.093 Uiso 0.310(19) 1 calc PR . 2
H26D H 1.0794 -0.5007 0.5778 0.093 Uiso 0.310(19) 1 calc PR . 2
I1 I 0.47024(9) 0.38757(9) 0.20634(7) 0.1024(3) Uani 1 1 d . . .
I2 I 1.00337(8) 0.25200(6) 0.12726(4) 0.0724(2) Uani 1 1 d . . .
I3 I 1.09224(6) 0.37142(5) 0.73367(5) 0.0631(2) Uani 1 1 d . . .
I4 I 0.70952(8) 0.47271(6) 0.98743(3) 0.0635(2) Uani 1 1 d . . .
I5 I 0.56152(6) 0.02638(6) 0.89024(4) 0.0607(2) Uani 1 1 d . A .
I6 I 1.22902(7) 0.14383(7) 0.92961(4) 0.0654(2) Uani 1 1 d . A .

loop_
_atom_site_aniso_label
_atom_site_aniso_U_11
_atom_site_aniso_U_22
_atom_site_aniso_U_33
_atom_site_aniso_U_23
_atom_site_aniso_U_13
_atom_site_aniso_U_12
C3 0.042(3) 0.043(3) 0.037(3) 0.015(2) 0.011(3) 0.007(3)
C5 0.040(2) 0.049(2) 0.046(2) 0.0231(19) 0.0029(19) 0.0153(19)
Mn1 0.0263(7) 0.0450(8) 0.0242(7) 0.0128(6) 0.0101(5) 0.0176(6)
Mn2 0.0218(5) 0.0427(6) 0.0247(5) 0.0099(4) 0.0064(4) 0.0145(4)
N1 0.035(4) 0.047(4) 0.119(7) 0.043(4) 0.018(4) 0.014(3)
N2 0.086(6) 0.056(5) 0.113(8) 0.052(5) 0.016(6) 0.030(5)
O1 0.0263(7) 0.0450(8) 0.0242(7) 0.0128(6) 0.0101(5) 0.0176(6)
O2 0.030(3) 0.065(4) 0.056(3) 0.038(3) 0.013(2) 0.023(3)
O3 0.045(2) 0.050(2) 0.034(2) -0.0033(17) 0.0024(18) 0.0178(19)
O4 0.035(3) 0.084(4) 0.041(3) -0.010(3) 0.000(3) 0.019(3)
O5 0.0218(5) 0.0427(6) 0.0247(5) 0.0099(4) 0.0064(4) 0.0145(4)
O6 0.031(3) 0.071(4) 0.025(3) 0.014(2) 0.015(2) 0.027(3)
C1 0.031(3) 0.041(3) 0.037(3) 0.016(2) 0.004(2) 0.011(2)
C2 0.036(3) 0.047(3) 0.042(3) 0.016(3) 0.008(3) 0.012(3)
C4 0.052(3) 0.051(3) 0.043(3) 0.022(3) 0.003(3) 0.011(3)
C6 0.040(2) 0.049(2) 0.046(2) 0.0231(19) 0.0029(19) 0.0153(19)
C7 0.031(3) 0.043(3) 0.037(3) 0.018(2) 0.007(2) 0.013(3)
C8 0.039(3) 0.040(3) 0.034(3) 0.008(2) 0.005(2) 0.016(2)
C9 0.038(3) 0.043(3) 0.032(3) 0.007(2) 0.009(2) 0.019(2)
C10 0.042(3) 0.043(3) 0.032(3) 0.006(2) 0.005(2) 0.018(2)
C11 0.041(3) 0.043(3) 0.035(3) 0.010(3) 0.001(3) 0.015(3)
C12 0.036(3) 0.042(3) 0.038(3) 0.011(2) 0.009(2) 0.017(2)
C13 0.040(3) 0.041(3) 0.034(3) 0.007(2) 0.007(2) 0.017(2)
C14 0.045(2) 0.050(2) 0.034(2) -0.0033(17) 0.0024(18) 0.0178(19)
C15 0.031(2) 0.040(3) 0.022(2) 0.009(2) 0.011(2) 0.017(2)
C16 0.031(2) 0.046(3) 0.026(2) 0.012(2) 0.013(2) 0.017(2)
C17 0.030(3) 0.049(3) 0.027(3) 0.010(2) 0.014(2) 0.013(2)
C18 0.035(3) 0.052(3) 0.024(3) 0.007(2) 0.006(2) 0.017(3)
C19 0.030(3) 0.048(3) 0.024(3) 0.008(2) 0.003(2) 0.021(2)
C20 0.030(3) 0.045(3) 0.022(3) 0.009(2) 0.006(2) 0.015(2)
C21 0.034(3) 0.042(3) 0.030(3) 0.011(2) 0.008(2) 0.023(2)
C22 0.067(3) 0.062(3) 0.068(3) 0.023(3) 0.009(3) 0.024(3)
C23 0.0767(19) 0.0765(19) 0.0769(19) 0.0182(8) 0.0143(7) 0.0260(9)
C24 0.0725(19) 0.0724(19) 0.0727(19) 0.0172(8) 0.0135(8) 0.0246(9)
C23' 0.0767(19) 0.0765(19) 0.0769(19) 0.0182(8) 0.0143(7) 0.0260(9)
C24' 0.0725(19) 0.0724(19) 0.0727(19) 0.0172(8) 0.0135(8) 0.0246(9)
C25 0.080(3) 0.073(3) 0.075(3) 0.025(2) 0.014(2) 0.030(3)
C26 0.078(2) 0.077(2) 0.078(2) 0.0186(8) 0.0138(8) 0.0264(9)
C26' 0.078(2) 0.077(2) 0.078(2) 0.0186(8) 0.0138(8) 0.0264(9)
I1 0.0799(5) 0.1290(7) 0.1409(8) 0.0877(6) 0.0191(5) 0.0637(5)
I2 0.0834(5) 0.0707(4) 0.0596(4) 0.0160(3) 0.0443(4) 0.0097(4)
I3 0.0384(3) 0.0594(4) 0.0908(5) 0.0162(3) 0.0226(3) 0.0125(3)
I4 0.0751(4) 0.0857(5) 0.0296(3) 0.0008(3) 0.0026(3) 0.0368(4)
I5 0.0425(3) 0.0965(5) 0.0426(3) 0.0121(3) 0.0269(3) 0.0182(3)
I6 0.0402(3) 0.1136(5) 0.0364(3) 0.0068(3) -0.0055(2) 0.0287(3)

loop_
_atom_type_symbol
_atom_type_description
_atom_type_scat_dispersion_real
_atom_type_scat_dispersion_imag
_atom_type_scat_source
C C 0.0033 0.0016 'International Tables Vol C Tables 4.2.6.8 and 6.1.1.4'
H H 0.0000 0.0000 'International Tables Vol C Tables 4.2.6.8 and 6.1.1.4'
I I -0.4742 1.8119 'International Tables Vol C Tables 4.2.6.8 and 6.1.1.4'
Mn Mn 0.3368 0.7283 'International Tables Vol C Tables 4.2.6.8 and 6.1.1.4'
N N 0.0061 0.0033 'International Tables Vol C Tables 4.2.6.8 and 6.1.1.4'
O O 0.0106 0.0060 'International Tables Vol C Tables 4.2.6.8 and 6.1.1.4'

loop_
_geom_angle_atom_site_label_1
_geom_angle_atom_site_label_2
_geom_angle_atom_site_label_3
_geom_angle
_geom_angle_site_symmetry_1
_geom_angle_site_symmetry_3
C2 C3 C4 120.5(7) . .
C2 C3 I2 120.8(6) . .
C4 C3 I2 118.7(6) . .
C4 C5 C6 122.7(7) . .
C4 C5 I1 117.3(6) . .
C6 C5 I1 120.0(6) . .
O1 Mn1 O1 180.000(1) . 2_656
O1 Mn1 O3 89.34(19) . 2_656
O1 Mn1 O3 90.66(19) 2_656 2_656
O1 Mn1 O3 90.66(19) . .
O1 Mn1 O3 89.33(19) 2_656 .
O3 Mn1 O3 180.0(2) 2_656 .
O1 Mn1 O5 85.86(16) . 2_656
O1 Mn1 O5 94.14(16) 2_656 2_656
O3 Mn1 O5 97.62(17) 2_656 2_656
O3 Mn1 O5 82.38(17) . 2_656
O1 Mn1 O5 94.14(16) . .
O1 Mn1 O5 85.86(16) 2_656 .
O3 Mn1 O5 82.38(17) 2_656 .
O3 Mn1 O5 97.62(17) . .
O5 Mn1 O5 180.0(2) 2_656 .
O2 Mn2 O6 87.34(19) . 2_756
O2 Mn2 N1 173.2(2) . .
O6 Mn2 N1 99.4(2) 2_756 .
O2 Mn2 O4 88.5(2) . 2_656
O6 Mn2 O4 104.4(2) 2_756 2_656
N1 Mn2 O4 89.0(3) . 2_656
O2 Mn2 O5 89.21(19) . .
O6 Mn2 O5 127.87(17) 2_756 .
N1 Mn2 O5 87.3(3) . .
O4 Mn2 O5 127.45(18) 2_656 .
O2 Mn2 O6 94.0(2) . .
O6 Mn2 O6 74.52(18) 2_756 .
N1 Mn2 O6 88.6(3) . .
O4 Mn2 O6 177.3(2) 2_656 .
O5 Mn2 O6 53.87(15) . .
O2 Mn2 O3 86.18(18) . 2_656
O6 Mn2 O3 158.41(17) 2_756 2_656
N1 Mn2 O3 87.2(2) . 2_656
O4 Mn2 O3 54.83(18) 2_656 2_656
O5 Mn2 O3 72.63(15) . 2_656
O6 Mn2 O3 126.47(16) . 2_656
C22 N1 C24 99.2(12) . .
C22 N1 C24' 102.1(10) . .
C24 N1 C24' 56.7(11) . .
C22 N1 Mn2 132.3(7) . .
C24 N1 Mn2 122.3(10) . .
C24' N1 Mn2 119.4(9) . .
C22 N2 C23 104.1(12) . .
C22 N2 C25 129.0(9) . .
C23 N2 C25 121.4(13) . .
C22 N2 C23' 102.8(11) . .
C23 N2 C23' 56.6(13) . .
C25 N2 C23' 120.3(11) . .
C7 O1 Mn1 130.4(4) . .
C7 O2 Mn2 133.7(5) . .
C14 O3 Mn1 157.5(6) . .
C14 O3 Mn2 84.4(5) . 2_656
Mn1 O3 Mn2 96.15(18) . 2_656
C14 O4 Mn2 97.6(4) . 2_656
C21 O5 Mn1 165.1(4) . .
C21 O5 Mn2 92.7(4) . .
Mn1 O5 Mn2 96.64(15) . .
C21 O6 Mn2 164.4(5) . 2_756
C21 O6 Mn2 89.9(4) . .
Mn2 O6 Mn2 105.48(18) 2_756 .
C2 C1 C6 120.9(7) . .
C2 C1 C7 119.0(6) . .
C6 C1 C7 120.1(7) . .
C1 C2 C3 120.3(7) . .
C1 C2 H2 119.9 . .
C3 C2 H2 119.9 . .
C5 C4 C3 116.9(7) . .
C5 C4 H4 121.5 . .
C3 C4 H4 121.5 . .
C1 C6 C5 118.7(8) . .
C1 C6 H6 120.7 . .
C5 C6 H6 120.7 . .
O2 C7 O1 126.3(7) . .
O2 C7 C1 116.7(6) . .
O1 C7 C1 117.0(6) . .
C9 C8 C13 121.5(7) . .
C9 C8 C14 118.9(7) . .
C13 C8 C14 119.6(6) . .
C10 C9 C8 118.3(7) . .
C10 C9 H9 120.9 . .
C8 C9 H9 120.9 . .
C9 C10 C11 121.7(7) . .
C9 C10 I4 119.4(5) . .
C11 C10 I4 118.9(5) . .
C12 C11 C10 119.0(7) . .
C12 C11 H11 120.5 . .
C10 C11 H11 120.5 . .
C13 C12 C11 120.8(7) . .
C13 C12 I3 119.8(5) . .
C11 C12 I3 119.3(5) . .
C12 C13 C8 118.6(7) . .
C12 C13 H13 120.7 . .
C8 C13 H13 120.7 . .
O3 C14 O4 123.0(7) . .
O3 C14 C8 118.2(7) . .
O4 C14 C8 118.8(6) . .
C20 C15 C16 121.1(6) . .
C20 C15 C21 120.7(6) . .
C16 C15 C21 118.2(6) . .
C17 C16 C15 118.2(6) . .
C17 C16 H16 120.9 . .
C15 C16 H16 120.9 . .
C18 C17 C16 122.2(6) . .
C18 C17 I5 117.8(5) . .
C16 C17 I5 119.9(5) . .
C17 C18 C19 117.6(6) . .
C17 C18 H18 121.2 . .
C19 C18 H18 121.2 . .
C20 C19 C18 122.4(6) . .
C20 C19 I6 120.6(5) . .
C18 C19 I6 116.9(5) . .
C19 C20 C15 118.6(6) . .
C19 C20 H20 120.7 . .
C15 C20 H20 120.7 . .
O5 C21 O6 119.8(6) . .
O5 C21 C15 120.4(6) . .
O6 C21 C15 119.8(6) . .
N1 C22 N2 115.1(9) . .
N1 C22 H22 122.5 . .
N2 C22 H22 122.5 . .
N2 C23 C24 105(2) . .
N2 C23 H23 127.6 . .
C24 C23 H23 127.6 . .
N1 C24 C23 108.2(19) . .
N1 C24 H24 125.9 . .
C23 C24 H24 125.9 . .
C24' C23' N2 104.8(16) . .
C24' C23' H23' 127.6 . .
N2 C23' H23' 127.6 . .
C23' C24' N1 107.2(16) . .
C23' C24' H24' 126.4 . .
N1 C24' H24' 126.4 . .
N2 C25 C26 110.7(10) . .
N2 C25 C26' 112.7(16) . .
N2 C25 H25A 109.5 . .
C26 C25 H25A 109.5 . .
C26' C25 H25A 134.2 . .
N2 C25 H25B 109.5 . .
C26 C25 H25B 109.5 . .
C26' C25 H25B 73.8 . .
H25A C25 H25B 108.1 . .
C25 C26 C26 110.5(15) . 2_746
C25 C26 H26A 109.6 . .
C26 C26 H26A 109.6 2_746 .
C25 C26 H26B 109.6 . .
C26 C26 H26B 109.6 2_746 .
H26A C26 H26B 108.1 . .
C26' C26' C25 114(3) 2_746 .
C26' C26' H26C 108.7 2_746 .
C25 C26' H26C 108.7 . .
C26' C26' H26D 108.7 2_746 .
C25 C26' H26D 108.7 . .
H26C C26' H26D 107.6 . .

loop_
_geom_bond_atom_site_label_1
_geom_bond_atom_site_label_2
_geom_bond_distance
_geom_bond_site_symmetry_2
C3 C2 1.381(10) .
C3 C4 1.412(11) .
C3 I2 2.092(8) .
C5 C4 1.382(12) .
C5 C6 1.393(10) .
C5 I1 2.100(7) .
Mn1 O1 2.116(5) .
Mn1 O1 2.116(5) 2_656
Mn1 O3 2.140(5) 2_656
Mn1 O3 2.140(5) .
Mn1 O5 2.268(4) 2_656
Mn1 O5 2.268(4) .
Mn2 O2 2.097(5) .
Mn2 O6 2.155(5) 2_756
Mn2 N1 2.197(7) .
Mn2 O4 2.230(5) 2_656
Mn2 O5 2.383(4) .
Mn2 O6 2.435(5) .
Mn2 O3 2.517(5) 2_656
N1 C22 1.281(11) .
N1 C24 1.41(2) .
N1 C24' 1.48(2) .
N2 C22 1.306(12) .
N2 C23 1.36(2) .
N2 C25 1.494(11) .
N2 C23' 1.46(2) .
O1 C7 1.243(8) .
O2 C7 1.249(8) .
O3 C14 1.252(9) .
O3 Mn2 2.517(5) 2_656
O4 C14 1.252(9) .
O4 Mn2 2.230(5) 2_656
O5 C21 1.254(8) .
O6 C21 1.270(8) .
O6 Mn2 2.155(5) 2_756
C1 C2 1.379(10) .
C1 C6 1.361(10) .
C1 C7 1.518(10) .
C2 H2 0.9300 .
C4 H4 0.9300 .
C6 H6 0.9300 .
C8 C9 1.367(10) .
C8 C13 1.406(10) .
C8 C14 1.522(10) .
C9 C10 1.385(10) .
C9 H9 0.9300 .
C10 C11 1.380(10) .
C10 I4 2.106(7) .
C11 C12 1.383(10) .
C11 H11 0.9300 .
C12 C13 1.376(10) .
C12 I3 2.094(7) .
C13 H13 0.9300 .
C15 C20 1.382(9) .
C15 C16 1.396(9) .
C15 C21 1.500(9) .
C16 C17 1.383(9) .
C16 H16 0.9300 .
C17 C18 1.379(9) .
C17 I5 2.104(7) .
C18 C19 1.388(10) .
C18 H18 0.9300 .
C19 C20 1.370(9) .
C19 I6 2.108(6) .
C20 H20 0.9300 .
C22 H22 0.9300 .
C23 C24 1.39(3) .
C23 H23 0.9300 .
C24 H24 0.9300 .
C23' C24' 1.37(3) .
C23' H23' 0.9300 .
C24' H24' 0.9300 .
C25 C26 1.526(9) .
C25 C26' 1.532(10) .
C25 H25A 0.9700 .
C25 H25B 0.9700 .
C26 C26 1.57(4) 2_746
C26 H26A 0.9700 .
C26 H26B 0.9700 .
C26' C26' 1.46(7) 2_746
C26' H26C 0.9700 .
C26' H26D 0.9700 .

loop_
_geom_torsion_atom_site_label_1
_geom_torsion_atom_site_label_2
_geom_torsion_atom_site_label_3
_geom_torsion_atom_site_label_4
_geom_torsion
_geom_torsion_site_symmetry_1
_geom_torsion_site_symmetry_4
O6 Mn2 N1 C22 25.9(10) 2_756 .
O4 Mn2 N1 C22 130.4(10) 2_656 .
O5 Mn2 N1 C22 -102.0(10) . .
O6 Mn2 N1 C22 -48.1(10) . .
O3 Mn2 N1 C22 -174.7(10) 2_656 .
O6 Mn2 N1 C24 171.9(12) 2_756 .
O4 Mn2 N1 C24 -83.6(12) 2_656 .
O5 Mn2 N1 C24 44.0(12) . .
O6 Mn2 N1 C24 97.9(12) . .
O3 Mn2 N1 C24 -28.8(12) 2_656 .
O6 Mn2 N1 C24' -120.9(10) 2_756 .
O4 Mn2 N1 C24' -16.5(10) 2_656 .
O5 Mn2 N1 C24' 111.1(10) . .
O6 Mn2 N1 C24' 165.0(10) . .
O3 Mn2 N1 C24' 38.4(10) 2_656 .
O3 Mn1 O1 C7 -36.9(6) 2_656 .
O3 Mn1 O1 C7 143.1(6) . .
O5 Mn1 O1 C7 -134.6(6) 2_656 .
O5 Mn1 O1 C7 45.4(6) . .
O6 Mn2 O2 C7 178.1(7) 2_756 .
O4 Mn2 O2 C7 73.6(7) 2_656 .
O5 Mn2 O2 C7 -53.9(7) . .
O6 Mn2 O2 C7 -107.6(7) . .
O3 Mn2 O2 C7 18.7(7) 2_656 .
O1 Mn1 O3 C14 -157.9(14) . .
O1 Mn1 O3 C14 22.1(14) 2_656 .
O5 Mn1 O3 C14 116.4(14) 2_656 .
O5 Mn1 O3 C14 -63.6(14) . .
O1 Mn1 O3 Mn2 112.05(18) . 2_656
O1 Mn1 O3 Mn2 -67.95(18) 2_656 2_656
O5 Mn1 O3 Mn2 26.31(17) 2_656 2_656
O5 Mn1 O3 Mn2 -153.69(17) . 2_656
O1 Mn1 O5 C21 67.5(18) . .
O1 Mn1 O5 C21 -112.5(18) 2_656 .
O3 Mn1 O5 C21 156.3(18) 2_656 .
O3 Mn1 O5 C21 -23.7(18) . .
O1 Mn1 O5 Mn2 -60.82(17) . .
O1 Mn1 O5 Mn2 119.18(17) 2_656 .
O3 Mn1 O5 Mn2 28.0(2) 2_656 .
O3 Mn1 O5 Mn2 -152.0(2) . .
O2 Mn2 O5 C21 -106.5(4) . .
O6 Mn2 O5 C21 -20.5(5) 2_756 .
N1 Mn2 O5 C21 79.3(4) . .
O4 Mn2 O5 C21 166.0(4) 2_656 .
O6 Mn2 O5 C21 -11.0(4) . .
O3 Mn2 O5 C21 167.2(4) 2_656 .
O2 Mn2 O5 Mn1 61.81(19) . .
O6 Mn2 O5 Mn1 147.82(19) 2_756 .
N1 Mn2 O5 Mn1 -112.4(2) . .
O4 Mn2 O5 Mn1 -25.7(3) 2_656 .
O6 Mn2 O5 Mn1 157.3(3) . .
O3 Mn2 O5 Mn1 -24.44(17) 2_656 .
O2 Mn2 O6 C21 97.0(4) . .
O6 Mn2 O6 C21 -176.9(5) 2_756 .
N1 Mn2 O6 C21 -76.7(4) . .
O5 Mn2 O6 C21 10.9(4) . .
O3 Mn2 O6 C21 8.8(5) 2_656 .
O2 Mn2 O6 Mn2 -86.1(2) . 2_756
O6 Mn2 O6 Mn2 0.0 2_756 2_756
N1 Mn2 O6 Mn2 100.2(3) . 2_756
O5 Mn2 O6 Mn2 -172.2(3) . 2_756
O3 Mn2 O6 Mn2 -174.32(18) 2_656 2_756
C6 C1 C2 C3 1.2(11) . .
C7 C1 C2 C3 178.5(7) . .
C4 C3 C2 C1 -1.8(11) . .
I2 C3 C2 C1 176.4(5) . .
C6 C5 C4 C3 -0.5(12) . .
I1 C5 C4 C3 -179.6(5) . .
C2 C3 C4 C5 1.4(11) . .
I2 C3 C4 C5 -176.8(6) . .
C2 C1 C6 C5 -0.2(11) . .
C7 C1 C6 C5 -177.6(7) . .
C4 C5 C6 C1 -0.1(12) . .
I1 C5 C6 C1 179.0(5) . .
Mn2 O2 C7 O1 29.7(12) . .
Mn2 O2 C7 C1 -151.3(5) . .
Mn1 O1 C7 O2 -22.1(11) . .
Mn1 O1 C7 C1 158.9(4) . .
C2 C1 C7 O2 4.6(10) . .
C6 C1 C7 O2 -178.0(7) . .
C2 C1 C7 O1 -176.4(7) . .
C6 C1 C7 O1 1.0(10) . .
C13 C8 C9 C10 -1.9(11) . .
C14 C8 C9 C10 179.9(7) . .
C8 C9 C10 C11 -0.2(11) . .
C8 C9 C10 I4 179.5(5) . .
C9 C10 C11 C12 2.3(11) . .
I4 C10 C11 C12 -177.4(5) . .
C10 C11 C12 C13 -2.3(11) . .
C10 C11 C12 I3 -179.8(5) . .
C11 C12 C13 C8 0.2(11) . .
I3 C12 C13 C8 177.7(5) . .
C9 C8 C13 C12 1.9(11) . .
C14 C8 C13 C12 -179.9(7) . .
Mn1 O3 C14 O4 -88.6(15) . .
Mn2 O3 C14 O4 3.8(8) 2_656 .
Mn1 O3 C14 C8 88.8(15) . .
Mn2 O3 C14 C8 -178.8(7) 2_656 .
Mn2 O4 C14 O3 -4.4(10) 2_656 .
Mn2 O4 C14 C8 178.3(6) 2_656 .
C9 C8 C14 O3 -175.5(7) . .
C13 C8 C14 O3 6.3(11) . .
C9 C8 C14 O4 2.0(12) . .
C13 C8 C14 O4 -176.2(7) . .
C20 C15 C16 C17 0.1(10) . .
C21 C15 C16 C17 -179.1(6) . .
C15 C16 C17 C18 0.5(11) . .
C15 C16 C17 I5 176.3(5) . .
C16 C17 C18 C19 0.0(11) . .
I5 C17 C18 C19 -175.9(5) . .
C17 C18 C19 C20 -1.2(11) . .
C17 C18 C19 I6 178.0(5) . .
C18 C19 C20 C15 1.8(11) . .
I6 C19 C20 C15 -177.3(5) . .
C16 C15 C20 C19 -1.2(10) . .
C21 C15 C20 C19 177.9(6) . .
Mn1 O5 C21 O6 -108.8(16) . .
Mn2 O5 C21 O6 20.0(7) . .
Mn1 O5 C21 C15 73(2) . .
Mn2 O5 C21 C15 -158.0(6) . .
Mn2 O6 C21 O5 171.6(14) 2_756 .
Mn2 O6 C21 O5 -19.5(6) . .
Mn2 O6 C21 C15 -10(2) 2_756 .
Mn2 O6 C21 C15 158.5(6) . .
C20 C15 C21 O5 -179.3(6) . .
C16 C15 C21 O5 -0.1(10) . .
C20 C15 C21 O6 2.7(10) . .
C16 C15 C21 O6 -178.1(6) . .
C24 N1 C22 N2 30.9(14) . .
C24' N1 C22 N2 -26.9(14) . .
Mn2 N1 C22 N2 -177.7(8) . .
C23 N2 C22 N1 -27.8(15) . .
C25 N2 C22 N1 178.8(10) . .
C23' N2 C22 N1 30.6(14) . .
C22 N2 C23 C24 10.3(19) . .
C25 N2 C23 C24 166.3(13) . .
C23' N2 C23 C24 -85.8(19) . .
C22 N1 C24 C23 -21.7(18) . .
C24' N1 C24 C23 76.9(18) . .
Mn2 N1 C24 C23 -176.9(12) . .
N2 C23 C24 N1 7(2) . .
C22 N2 C23' C24' -19.8(17) . .
C23 N2 C23' C24' 78.8(19) . .
C25 N2 C23' C24' -171.5(13) . .
N2 C23' C24' N1 5(2) . .
C22 N1 C24' C23' 11.2(18) . .
C24 N1 C24' C23' -81.9(19) . .
Mn2 N1 C24' C23' 166.8(12) . .
C22 N2 C25 C26 -93.4(15) . .
C23 N2 C25 C26 117.1(16) . .
C23' N2 C25 C26 50.0(17) . .
C22 N2 C25 C26' -53(2) . .
C23 N2 C25 C26' 158(2) . .
C23' N2 C25 C26' 91(2) . .
N2 C25 C26 C26 74.5(18) . 2_746
C26' C25 C26 C26 -26(2) . 2_746
N2 C25 C26' C26' -66(4) . 2_746
C26 C25 C26' C26' 29(3) . 2_746
